data_1532346
loop_
_publ_author_name
'Stange, M.'
'Linden, J.'
'Fjellvag, H.'
'Binsted, N.'
'Kjekshus, A.'
'Weller, M.T.'
'Hauback, B.C.'

_publ_section_title
;
 Structural aspects of Pr1-x Srx Fe O3-w
;
_journal_name_full 'Journal of Solid State Chemistry'
_journal_page_first 148
_journal_page_last 163
_journal_volume 173
_journal_year 2003
_chemical_formula_sum 'Fe O2.993 Pr0.8 Sr0.2'
_chemical_name_systematic '(Pr0.8 Sr0.2) Fe O2.993'
_space_group_IT_number 62
_symmetry_space_group_name_Hall '-P 2ac 2n'
_symmetry_space_group_name_H-M 'P n m a'
_cell_angle_alpha 90
_cell_angle_beta 90
_cell_angle_gamma 90
_cell_formula_units_Z 4
_cell_length_a 5.5195
_cell_length_b 7.7838
_cell_length_c 5.5014
_cell_volume 236.355
_citation_journal_id_ASTM JSSCBI
_cod_data_source_file Stange_JSSCBI_2003_1580.cif
_cod_data_source_block Fe1O2.993Pr0.8Sr0.2
_cod_original_cell_volume 236.3549
_cod_original_formula_sum 'Fe1 O2.993 Pr0.8 Sr0.2'
_cod_database_code 1532346

loop_
_symmetry_equiv_pos_as_xyz
x,y,z
-x+1/2,-y,z+1/2
x+1/2,-y+1/2,-z+1/2
-x,y+1/2,-z
-x,-y,-z
x-1/2,y,-z-1/2
-x-1/2,y-1/2,z-1/2
x,-y-1/2,z

loop_
_atom_site_label
_atom_site_type_symbol
_atom_site_fract_x
_atom_site_fract_y
_atom_site_fract_z
_atom_site_occupancy
_atom_site_U_iso_or_equiv
Sr1 Sr+2 0.0289 0.25 0.995 0.2 0.0
O1 O-2 0.4877 0.25 0.075 0.998 0.0
O2 O-2 0.2834 0.0385 0.7173 0.998 0.0
Pr1 Pr+3 0.0289 0.25 0.995 0.8 0.0
Fe1 Fe+3 0.5 0 0 1 0.0
